data_2211695
loop_
_publ_author_name
'Huan-Mei Guo'
'Fang-Fang Jian'
'Pu-Su Zhao'
'Yun-Chen Zhang'
'Yu-Feng Li'

_publ_section_title
;
 5-(2-Chlorophenyl)-3-(4-chlorophenyl)-1-phenyl-2-pyrazoline
;
_journal_coeditor_code AT2167
_journal_issue 1
_journal_name_full 'Acta Crystallographica Section E'
_journal_page_first o215
_journal_page_last o216
_journal_paper_doi 10.1107/S1600536806050008
_journal_volume 63
_journal_year 2007
_chemical_formula_iupac 'C21 H16 Cl2 N2'
_chemical_formula_moiety 'C21 H16 Cl2 N2'
_chemical_formula_sum 'C21 H16 Cl2 N2'
_chemical_formula_weight 367.26
_chemical_name_systematic
;
5-(2-Chlorophenyl)-3-(4-chlorophenyl)-1-phenyl-2-pyrazoline
;
_space_group_IT_number 2
_symmetry_cell_setting triclinic
_symmetry_space_group_name_Hall '-P 1'
_symmetry_space_group_name_H-M 'P -1'
_atom_sites_solution_hydrogens geom
_atom_sites_solution_primary direct
_atom_sites_solution_secondary difmap
_audit_creation_method SHELXL-97
_cell_angle_alpha 89.57(3)
_cell_angle_beta 80.43(3)
_cell_angle_gamma 81.83(3)
_cell_formula_units_Z 2
_cell_length_a 8.3520(17)
_cell_length_b 9.5020(19)
_cell_length_c 11.751(2)
_cell_measurement_reflns_used 25
_cell_measurement_temperature 293(2)
_cell_measurement_theta_max 26.97
_cell_measurement_theta_min 1.76
_cell_volume 910.1(3)
_computing_cell_refinement 'CAD-4 Software'
_computing_data_collection 'CAD-4 Software (Enraf--Nonius, 1989)'
_computing_data_reduction 'NRCVAX (Gabe <i>et al.</i>,  1989)'
_computing_molecular_graphics 'SHELXTL/PC (Sheldrick, 1990)'
_computing_publication_material 'WinGX (Farrugia, 1999)'
_computing_structure_refinement 'SHELXL97 (Sheldrick, 1997)'
_computing_structure_solution 'SHELXS97 (Sheldrick, 1997)'
_diffrn_ambient_temperature 293(2)
_diffrn_measured_fraction_theta_full 0.980
_diffrn_measured_fraction_theta_max 0.980
_diffrn_measurement_device_type 'Enraf--Nonius CAD-4'
_diffrn_measurement_method \w
_diffrn_radiation_monochromator graphite
_diffrn_radiation_source 'fine-focus sealed tube'
_diffrn_radiation_type MoK\a
_diffrn_radiation_wavelength 0.71073
_diffrn_reflns_av_R_equivalents 0.0133
_diffrn_reflns_av_sigmaI/netI 0.0146
_diffrn_reflns_limit_h_max 9
_diffrn_reflns_limit_h_min 0
_diffrn_reflns_limit_k_max 11
_diffrn_reflns_limit_k_min -11
_diffrn_reflns_limit_l_max 14
_diffrn_reflns_limit_l_min -14
_diffrn_reflns_number 4139
_diffrn_reflns_theta_full 26.97
_diffrn_reflns_theta_max 26.97
_diffrn_reflns_theta_min 1.76
_diffrn_standards_decay_% 0
_diffrn_standards_interval_count 100
_diffrn_standards_number 3
_exptl_absorpt_coefficient_mu 0.362
_exptl_absorpt_correction_type none
_exptl_crystal_colour yellow
_exptl_crystal_density_diffrn 1.340
_exptl_crystal_density_method 'not measured'
_exptl_crystal_description block
_exptl_crystal_F_000 380
_exptl_crystal_size_max 0.45
_exptl_crystal_size_mid 0.44
_exptl_crystal_size_min 0.44
_refine_diff_density_max 0.280
_refine_diff_density_min -0.478
_refine_ls_extinction_coef 0.238(8)
_refine_ls_extinction_expression Fc^*^=kFc[1+0.001xFc^2^\l^3^/sin(2\q)]^-1/4^
_refine_ls_extinction_method SHELXL97
_refine_ls_goodness_of_fit_ref 1.055
_refine_ls_hydrogen_treatment constr
_refine_ls_matrix_type full
_refine_ls_number_parameters 227
_refine_ls_number_reflns 3865
_refine_ls_number_restraints 0
_refine_ls_restrained_S_all 1.055
_refine_ls_R_factor_all 0.0541
_refine_ls_R_factor_gt 0.0405
_refine_ls_shift/su_max 0.000
_refine_ls_shift/su_mean 0.000
_refine_ls_structure_factor_coef Fsqd
_refine_ls_weighting_details 'calc w=1/[\s^2^(Fo^2^)+(0.0478P)^2^+0.3091P] where P=(Fo^2^+2Fc^2^)/3'
_refine_ls_weighting_scheme calc
_refine_ls_wR_factor_gt 0.1045
_refine_ls_wR_factor_ref 0.1124
_reflns_number_gt 3098
_reflns_number_total 3865
_reflns_threshold_expression I>2\s(I)
_cod_data_source_file at2167.cif
_cod_data_source_block I
_cod_database_code 2211695
_cod_database_fobs_code 2211695

loop_
_symmetry_equiv_pos_as_xyz
'x, y, z'
'-x, -y, -z'

loop_
_atom_site_type_symbol
_atom_site_label
_atom_site_fract_x
_atom_site_fract_y
_atom_site_fract_z
_atom_site_U_iso_or_equiv
_atom_site_adp_type
_atom_site_calc_flag
_atom_site_refinement_flags
_atom_site_occupancy
Cl Cl1 0.26126(8) 0.39535(6) 0.33790(6) 0.0794(2) Uani d . 1
Cl Cl2 -0.57901(7) 1.32802(7) 0.63871(6) 0.0800(2) Uani d . 1
N N1 0.1241(2) 0.82601(15) 0.21194(13) 0.0525(4) Uani d . 1
N N2 0.00678(18) 0.93922(14) 0.25339(13) 0.0467(3) Uani d . 1
C C1 -0.0678(2) 0.6073(2) 0.16516(17) 0.0559(5) Uani d . 1
H H1A -0.1065 0.7009 0.1495 0.067 Uiso calc R 1
C C2 -0.1341(3) 0.4978(3) 0.12114(18) 0.0667(6) Uani d . 1
H H2B -0.2180 0.5185 0.0780 0.080 Uiso calc R 1
C C3 -0.0759(3) 0.3583(2) 0.14127(18) 0.0686(6) Uani d . 1
H H3A -0.1193 0.2851 0.1106 0.082 Uiso calc R 1
C C4 0.0460(3) 0.3275(2) 0.20645(19) 0.0646(5) Uani d . 1
H H4A 0.0861 0.2335 0.2199 0.077 Uiso calc R 1
C C5 0.1092(2) 0.43830(18) 0.25222(16) 0.0489(4) Uani d . 1
C C6 0.0555(2) 0.58008(17) 0.23234(14) 0.0424(4) Uani d . 1
C C7 0.1191(2) 0.70129(17) 0.28708(15) 0.0456(4) Uani d . 1
H H7A 0.2282 0.6689 0.3059 0.055 Uiso calc R 1
C C8 0.0010(2) 0.76404(17) 0.39588(15) 0.0478(4) Uani d . 1
H H8A -0.0853 0.7062 0.4191 0.057 Uiso calc R 1
H H8B 0.0591 0.7732 0.4598 0.057 Uiso calc R 1
C C9 -0.0667(2) 0.90789(17) 0.35459(14) 0.0435(4) Uani d . 1
C C10 0.2301(2) 0.83345(18) 0.10791(15) 0.0454(4) Uani d . 1
C C11 0.2128(2) 0.9510(2) 0.03643(16) 0.0530(4) Uani d . 1
H H11A 0.1291 1.0261 0.0580 0.064 Uiso calc R 1
C C12 0.3202(3) 0.9556(2) -0.06654(18) 0.0654(5) Uani d . 1
H H12A 0.3082 1.0346 -0.1133 0.078 Uiso calc R 1
C C13 0.4452(3) 0.8446(3) -0.10096(19) 0.0684(6) Uani d . 1
H H13A 0.5164 0.8483 -0.1704 0.082 Uiso calc R 1
C C14 0.4622(3) 0.7286(2) -0.03071(19) 0.0657(5) Uani d . 1
H H14A 0.5459 0.6537 -0.0533 0.079 Uiso calc R 1
C C15 0.3570(2) 0.7216(2) 0.07298(17) 0.0567(5) Uani d . 1
H H15A 0.3707 0.6426 0.1194 0.068 Uiso calc R 1
C C16 -0.1960(2) 1.00868(17) 0.42237(15) 0.0441(4) Uani d . 1
C C17 -0.2592(2) 0.98018(19) 0.53662(16) 0.0515(4) Uani d . 1
H H17A -0.2216 0.8946 0.5688 0.062 Uiso calc R 1
C C18 -0.3775(2) 1.0776(2) 0.60297(17) 0.0569(5) Uani d . 1
H H18A -0.4192 1.0574 0.6788 0.068 Uiso calc R 1
C C19 -0.4321(2) 1.2042(2) 0.55497(17) 0.0543(5) Uani d . 1
C C20 -0.3735(2) 1.2361(2) 0.44178(18) 0.0570(5) Uani d . 1
H H20A -0.4117 1.3220 0.4105 0.068 Uiso calc R 1
C C21 -0.2571(2) 1.13772(19) 0.37612(16) 0.0507(4) Uani d . 1
H H21A -0.2187 1.1577 0.2997 0.061 Uiso calc R 1

loop_
_atom_site_aniso_label
_atom_site_aniso_U_11
_atom_site_aniso_U_22
_atom_site_aniso_U_33
_atom_site_aniso_U_12
_atom_site_aniso_U_13
_atom_site_aniso_U_23
Cl1 0.0851(4) 0.0555(3) 0.1069(5) -0.0088(3) -0.0447(3) 0.0224(3)
Cl2 0.0545(3) 0.0852(4) 0.0929(4) 0.0042(3) -0.0015(3) -0.0312(3)
N1 0.0603(9) 0.0364(7) 0.0561(9) -0.0044(6) 0.0019(7) 0.0004(6)
N2 0.0499(8) 0.0377(7) 0.0517(8) -0.0063(6) -0.0062(6) -0.0032(6)
C1 0.0574(11) 0.0538(10) 0.0581(11) -0.0046(8) -0.0170(9) -0.0038(8)
C2 0.0648(13) 0.0832(15) 0.0586(12) -0.0211(11) -0.0197(10) -0.0071(10)
C3 0.0860(16) 0.0663(13) 0.0605(12) -0.0374(12) -0.0089(11) -0.0127(10)
C4 0.0831(15) 0.0433(10) 0.0680(13) -0.0204(10) -0.0050(11) -0.0021(9)
C5 0.0524(10) 0.0423(9) 0.0523(10) -0.0096(7) -0.0068(8) 0.0021(7)
C6 0.0424(9) 0.0403(8) 0.0438(9) -0.0069(6) -0.0041(7) -0.0040(7)
C7 0.0494(9) 0.0378(8) 0.0512(9) -0.0083(7) -0.0113(7) -0.0003(7)
C8 0.0598(11) 0.0386(8) 0.0466(9) -0.0097(7) -0.0115(8) -0.0027(7)
C9 0.0484(9) 0.0385(8) 0.0466(9) -0.0103(7) -0.0125(7) -0.0031(7)
C10 0.0459(9) 0.0434(9) 0.0489(9) -0.0124(7) -0.0083(7) -0.0045(7)
C11 0.0576(11) 0.0485(10) 0.0531(10) -0.0086(8) -0.0091(8) -0.0019(8)
C12 0.0749(14) 0.0643(12) 0.0566(12) -0.0130(10) -0.0075(10) 0.0087(9)
C13 0.0630(13) 0.0823(15) 0.0565(12) -0.0127(11) 0.0020(10) 0.0020(11)
C14 0.0523(11) 0.0707(13) 0.0686(13) 0.0002(10) -0.0011(10) -0.0072(10)
C15 0.0555(11) 0.0534(10) 0.0593(11) -0.0048(8) -0.0067(9) 0.0011(8)
C16 0.0453(9) 0.0414(8) 0.0481(9) -0.0120(7) -0.0101(7) -0.0035(7)
C17 0.0614(11) 0.0431(9) 0.0511(10) -0.0124(8) -0.0085(8) 0.0002(7)
C18 0.0591(11) 0.0607(11) 0.0508(10) -0.0194(9) 0.0002(8) -0.0060(8)
C19 0.0406(9) 0.0575(11) 0.0641(12) -0.0073(8) -0.0061(8) -0.0159(9)
C20 0.0490(10) 0.0521(10) 0.0704(13) -0.0017(8) -0.0155(9) -0.0001(9)
C21 0.0492(10) 0.0522(10) 0.0509(10) -0.0065(8) -0.0094(8) 0.0023(8)

loop_
_atom_type_symbol
_atom_type_description
_atom_type_scat_dispersion_real
_atom_type_scat_dispersion_imag
_atom_type_scat_source
C C 0.0033 0.0016 'International Tables Vol C Tables 4.2.6.8 and 6.1.1.4'
H H 0.0000 0.0000 'International Tables Vol C Tables 4.2.6.8 and 6.1.1.4'
N N 0.0061 0.0033 'International Tables Vol C Tables 4.2.6.8 and 6.1.1.4'
Cl Cl 0.1484 0.1585 'International Tables Vol C Tables 4.2.6.8 and 6.1.1.4'

loop_
_geom_angle_atom_site_label_1
_geom_angle_atom_site_label_2
_geom_angle_atom_site_label_3
_geom_angle
N2 N1 C10 121.36(14)
N2 N1 C7 112.84(14)
C10 N1 C7 125.77(15)
C9 N2 N1 108.66(14)
C2 C1 C6 121.44(18)
C2 C1 H1A 119.3
C6 C1 H1A 119.3
C3 C2 C1 120.1(2)
C3 C2 H2B 119.9
C1 C2 H2B 119.9
C4 C3 C2 120.08(18)
C4 C3 H3A 120.0
C2 C3 H3A 120.0
C3 C4 C5 119.29(19)
C3 C4 H4A 120.4
C5 C4 H4A 120.4
C6 C5 C4 122.32(18)
C6 C5 Cl1 119.54(14)
C4 C5 Cl1 118.14(15)
C5 C6 C1 116.74(16)
C5 C6 C7 122.21(15)
C1 C6 C7 120.93(15)
N1 C7 C6 111.98(14)
N1 C7 C8 101.78(13)
C6 C7 C8 112.24(14)
N1 C7 H7A 110.2
C6 C7 H7A 110.2
C8 C7 H7A 110.2
C9 C8 C7 101.93(14)
C9 C8 H8A 111.4
C7 C8 H8A 111.4
C9 C8 H8B 111.4
C7 C8 H8B 111.4
H8A C8 H8B 109.2
N2 C9 C16 121.68(15)
N2 C9 C8 113.48(15)
C16 C9 C8 124.75(15)
N1 C10 C11 121.31(16)
N1 C10 C15 120.00(16)
C11 C10 C15 118.69(17)
C12 C11 C10 120.08(19)
C12 C11 H11A 120.0
C10 C11 H11A 120.0
C13 C12 C11 121.1(2)
C13 C12 H12A 119.5
C11 C12 H12A 119.5
C14 C13 C12 118.9(2)
C14 C13 H13A 120.5
C12 C13 H13A 120.5
C13 C14 C15 121.2(2)
C13 C14 H14A 119.4
C15 C14 H14A 119.4
C14 C15 C10 120.06(19)
C14 C15 H15A 120.0
C10 C15 H15A 120.0
C17 C16 C21 117.91(16)
C17 C16 C9 120.73(16)
C21 C16 C9 121.34(16)
C18 C17 C16 121.13(17)
C18 C17 H17A 119.4
C16 C17 H17A 119.4
C19 C18 C17 119.13(18)
C19 C18 H18A 120.4
C17 C18 H18A 120.4
C18 C19 C20 121.55(17)
C18 C19 Cl2 119.28(16)
C20 C19 Cl2 119.17(16)
C21 C20 C19 118.85(18)
C21 C20 H20A 120.6
C19 C20 H20A 120.6
C20 C21 C16 121.41(18)
C20 C21 H21A 119.3
C16 C21 H21A 119.3

loop_
_geom_bond_atom_site_label_1
_geom_bond_atom_site_label_2
_geom_bond_distance
Cl1 C5 1.751(2)
Cl2 C19 1.750(2)
N1 N2 1.380(2)
N1 C10 1.393(2)
N1 C7 1.474(2)
N2 C9 1.297(2)
C1 C2 1.387(3)
C1 C6 1.394(2)
C1 H1A 0.9300
C2 C3 1.378(3)
C2 H2B 0.9300
C3 C4 1.371(3)
C3 H3A 0.9300
C4 C5 1.392(3)
C4 H4A 0.9300
C5 C6 1.389(2)
C6 C7 1.523(2)
C7 C8 1.545(2)
C7 H7A 0.9800
C8 C9 1.512(2)
C8 H8A 0.9700
C8 H8B 0.9700
C9 C16 1.466(2)
C10 C11 1.398(3)
C10 C15 1.401(3)
C11 C12 1.386(3)
C11 H11A 0.9300
C12 C13 1.385(3)
C12 H12A 0.9300
C13 C14 1.377(3)
C13 H13A 0.9300
C14 C15 1.386(3)
C14 H14A 0.9300
C15 H15A 0.9300
C16 C17 1.398(2)
C16 C21 1.401(2)
C17 C18 1.391(3)
C17 H17A 0.9300
C18 C19 1.375(3)
C18 H18A 0.9300
C19 C20 1.386(3)
C20 C21 1.384(3)
C20 H20A 0.9300
C21 H21A 0.9300

loop_
_cod_related_entry_id
_cod_related_entry_database
_cod_related_entry_code
1 ChemSpider 2976037
